data_7018597
loop_
_publ_author_name
'Neuschulz, Kai'
'Penning, Miriam'
'Gro\&s, Lynn'
'Kl\"uner, Thorsten'
'Wickleder, Mathias S.'

_publ_section_title
;
 Opening the paddlewheel: unusual coordination of [Mo(2)] dumbbells in the
 chain structures of A[Mo(2)(CF(3)SO(3))(5)]&#x00B7;2CF(3)SO(3)H (A = Na,
 Rb, Cs).
;
_journal_issue 15
_journal_name_full 'Dalton transactions (Cambridge, England : 2003)'
_journal_page_first 4685
_journal_page_last 4691
_journal_paper_doi 10.1039/c2dt12196d
_journal_volume 41
_journal_year 2012
_chemical_formula_moiety '(Na+), (Mo2+)2, (CF3SO3-)5, (CF3SO3H)2'
_chemical_formula_sum 'C7 H0 F21 Mo2 Na O21 S7'
_chemical_formula_weight 1258.36
_chemical_name_common
;
Sodium-dimolybdenum(II)-penta(trifluormethanesulfonate)-
trifluormethanesulfonic acid
;
_space_group_IT_number 2
_symmetry_cell_setting triclinic
_symmetry_Int_Tables_number 2
_symmetry_space_group_name_Hall '-P 1'
_symmetry_space_group_name_H-M 'P -1'
_atom_sites_solution_hydrogens geom
_atom_sites_solution_primary direct
_atom_sites_solution_secondary difmap
_audit_creation_method SHELXL-97
_cell_angle_alpha 81.776(11)
_cell_angle_beta 75.209(10)
_cell_angle_gamma 62.649(10)
_cell_formula_units_Z 4
_cell_length_a 13.7139(11)
_cell_length_b 14.3392(14)
_cell_length_c 21.340(2)
_cell_measurement_reflns_used 555
_cell_measurement_temperature 153(2)
_cell_measurement_theta_max 26.05
_cell_measurement_theta_min 1.65
_cell_volume 3602.2(7)
_computing_cell_refinement 'IPDS I (Stoe & Cie)'
_computing_data_collection 'IPDS I (Stoe & Cie)'
_computing_data_reduction 'X-RED 1.22 (Stoe & Cie 2001)'
_computing_molecular_graphics 'Diamond 3.2e (Brandenburg 2010)'
_computing_publication_material 'SHELX-97 (Sheldrick, 2008)'
_computing_structure_refinement 'SHELXL-97 (Sheldrick, 1997)'
_computing_structure_solution 'SHELXS-97 (Sheldrick, 1990)'
_diffrn_ambient_temperature 153(2)
_diffrn_measured_fraction_theta_full 0.927
_diffrn_measured_fraction_theta_max 0.927
_diffrn_measurement_device_type 'IPDS-I, Stoe & Cie'
_diffrn_measurement_method '\f Scans'
_diffrn_radiation_monochromator graphite
_diffrn_radiation_probe x-ray
_diffrn_radiation_source 'fine-focus sealed tube'
_diffrn_radiation_type MoK\a
_diffrn_radiation_wavelength 0.71073
_diffrn_reflns_av_R_equivalents 0.0823
_diffrn_reflns_av_sigmaI/netI 0.1206
_diffrn_reflns_limit_h_max 16
_diffrn_reflns_limit_h_min -16
_diffrn_reflns_limit_k_max 17
_diffrn_reflns_limit_k_min -17
_diffrn_reflns_limit_l_max 26
_diffrn_reflns_limit_l_min -26
_diffrn_reflns_number 44445
_diffrn_reflns_theta_full 26.06
_diffrn_reflns_theta_max 26.06
_diffrn_reflns_theta_min 2.15
_exptl_absorpt_coefficient_mu 1.298
_exptl_absorpt_correction_T_max 0.8829
_exptl_absorpt_correction_T_min 0.7717
_exptl_absorpt_correction_type numerical
_exptl_absorpt_process_details 'X-RED 1.22 (Stoe & Cie 2001)'
_exptl_crystal_colour red
_exptl_crystal_density_diffrn 2.320
_exptl_crystal_density_method 'not measured'
_exptl_crystal_description prism
_exptl_crystal_F_000 2424
_exptl_crystal_size_max 0.30
_exptl_crystal_size_mid 0.18
_exptl_crystal_size_min 0.09
_refine_diff_density_max 1.175
_refine_diff_density_min -0.856
_refine_diff_density_rms 0.154
_refine_ls_extinction_method none
_refine_ls_goodness_of_fit_ref 0.982
_refine_ls_hydrogen_treatment mixed
_refine_ls_matrix_type full
_refine_ls_number_parameters 1061
_refine_ls_number_reflns 13199
_refine_ls_number_restraints 0
_refine_ls_restrained_S_all 0.982
_refine_ls_R_factor_all 0.1030
_refine_ls_R_factor_gt 0.0587
_refine_ls_shift/su_max 0.000
_refine_ls_shift/su_mean 0.000
_refine_ls_structure_factor_coef Fsqd
_refine_ls_weighting_details 'calc w=1/[\s^2^(Fo^2^)+(0.0739P)^2^+0.0000P] where P=(Fo^2^+2Fc^2^)/3'
_refine_ls_weighting_scheme calc
_refine_ls_wR_factor_gt 0.1421
_refine_ls_wR_factor_ref 0.1545
_reflns_number_gt 7648
_reflns_number_total 13199
_reflns_threshold_expression >2sigma(I)
_cod_data_source_file c2dt12196d.txt
_cod_data_source_block c:\kn66\kn66
_cod_original_cell_volume 3602.1(6)
_cod_original_sg_symbol_H-M P-1
_cod_database_code 7018597

loop_
_symmetry_equiv_pos_as_xyz
'x, y, z'
'-x, -y, -z'

loop_
_atom_site_label
_atom_site_type_symbol
_atom_site_fract_x
_atom_site_fract_y
_atom_site_fract_z
_atom_site_U_iso_or_equiv
_atom_site_adp_type
_atom_site_occupancy
_atom_site_symmetry_multiplicity
_atom_site_calc_flag
Mo1 Mo 0.22398(7) 0.04196(6) 0.25068(3) 0.01728(18) Uani 1 1 d
Mo3 Mo -0.38283(7) 0.26827(6) 0.23780(3) 0.01853(18) Uani 1 1 d
Mo2 Mo 0.35405(7) 0.06730(6) 0.27137(3) 0.01914(19) Uani 1 1 d
Mo4 Mo -0.21361(7) 0.24848(6) 0.21601(3) 0.01850(18) Uani 1 1 d
S3 S -0.3597(2) 0.41808(17) 0.32415(10) 0.0242(5) Uani 1 1 d
S6 S 0.4594(2) -0.10777(17) 0.16623(10) 0.0236(5) Uani 1 1 d
S2 S -0.3607(2) 0.44731(17) 0.14493(10) 0.0232(5) Uani 1 1 d
S8 S 0.1176(2) 0.22759(18) 0.34897(11) 0.0261(5) Uani 1 1 d
O82 O 0.2404(6) 0.1876(5) 0.3402(3) 0.0266(15) Uani 1 1 d
O32 O -0.2480(5) 0.3622(5) 0.2836(3) 0.0222(14) Uani 1 1 d
O62 O 0.4847(5) -0.0493(5) 0.2047(3) 0.0254(15) Uani 1 1 d
O63 O 0.3373(5) -0.0759(5) 0.1810(3) 0.0238(14) Uani 1 1 d
O22 O -0.4327(6) 0.3929(5) 0.1641(3) 0.0241(14) Uani 1 1 d
O33 O -0.4375(5) 0.3827(5) 0.3102(3) 0.0240(14) Uani 1 1 d
O21 O -0.3965(6) 0.5379(5) 0.1805(3) 0.0345(17) Uani 1 1 d
O83 O 0.0934(5) 0.1577(5) 0.3174(3) 0.0222(14) Uani 1 1 d
S4 S -0.0585(2) 0.02270(17) 0.28795(10) 0.0201(5) Uani 1 1 d
S5 S -0.4153(2) 0.07598(18) 0.33563(10) 0.0233(5) Uani 1 1 d
O23 O -0.2421(5) 0.3695(5) 0.1405(3) 0.0265(15) Uani 1 1 d
O73 O 0.3875(6) -0.0538(5) 0.3478(3) 0.0251(14) Uani 1 1 d
O42 O -0.0947(6) -0.0455(5) 0.2668(3) 0.0301(16) Uani 1 1 d
O72 O 0.2395(6) -0.0813(5) 0.3258(3) 0.0253(15) Uani 1 1 d
O103 O 0.3674(6) 0.1822(5) 0.1997(3) 0.0250(15) Uani 1 1 d
O93 O 0.1858(5) 0.1502(5) 0.1703(3) 0.0251(15) Uani 1 1 d
O31 O -0.3989(6) 0.5280(5) 0.3272(3) 0.0331(17) Uani 1 1 d
O53 O -0.3713(6) 0.1539(5) 0.3156(3) 0.0270(15) Uani 1 1 d
F61 F 0.4579(7) -0.0998(6) 0.0449(3) 0.058(2) Uani 1 1 d
F62 F 0.5964(5) -0.0831(6) 0.0642(3) 0.060(2) Uani 1 1 d
O43 O -0.1418(6) 0.1337(5) 0.2873(3) 0.0287(16) Uani 1 1 d
S7 S 0.3491(2) -0.13349(17) 0.34442(10) 0.0217(5) Uani 1 1 d
S9 S 0.0904(2) 0.21011(17) 0.13873(10) 0.0215(5) Uani 1 1 d
S10 S 0.3423(2) 0.29391(17) 0.20181(11) 0.0243(5) Uani 1 1 d
O61 O 0.5297(6) -0.2158(5) 0.1653(3) 0.0305(16) Uani 1 1 d
O41 O 0.0550(5) 0.0058(5) 0.2590(3) 0.0229(14) Uani 1 1 d
S1 S -0.2281(3) 0.0876(2) 0.13665(14) 0.0409(7) Uani 1 1 d
F41 F -0.1690(6) 0.0085(6) 0.4038(3) 0.0481(17) Uani 1 1 d
F33 F -0.4400(6) 0.4079(6) 0.4475(3) 0.061(2) Uani 1 1 d
F32 F -0.3060(6) 0.2632(5) 0.4091(3) 0.0505(19) Uani 1 1 d
F72 F 0.2760(7) -0.2448(6) 0.4316(3) 0.059(2) Uani 1 1 d
F42 F -0.0450(6) 0.0591(5) 0.4007(3) 0.0481(18) Uani 1 1 d
O13 O -0.3462(6) 0.1523(5) 0.1709(3) 0.0261(15) Uani 1 1 d
F73 F 0.4127(7) -0.2279(6) 0.4499(3) 0.064(2) Uani 1 1 d
O11 O -0.1555(6) 0.1285(5) 0.1480(3) 0.0285(15) Uani 1 1 d
O92 O 0.0972(6) 0.3002(5) 0.1010(3) 0.0325(16) Uani 1 1 d
O101 O 0.4167(5) 0.3067(5) 0.2311(3) 0.0246(14) Uani 1 1 d
F102 F 0.3126(7) 0.3099(6) 0.0842(3) 0.0542(19) Uani 1 1 d
O71 O 0.4311(6) -0.2256(5) 0.3108(3) 0.0324(17) Uani 1 1 d
F92 F 0.0317(6) 0.1657(6) 0.0454(3) 0.0506(18) Uani 1 1 d
F63 F 0.4293(6) 0.0457(5) 0.0802(3) 0.0538(19) Uani 1 1 d
F101 F 0.4815(6) 0.2664(6) 0.0896(3) 0.0503(18) Uani 1 1 d
O91 O -0.0169(6) 0.2282(5) 0.1814(3) 0.0293(15) Uiso 1 1 d
F93 F 0.2100(6) 0.1001(6) 0.0362(3) 0.0514(18) Uani 1 1 d
F91 F 0.1155(6) 0.0319(5) 0.1059(3) 0.0489(18) Uani 1 1 d
F103 F 0.3569(7) 0.4250(5) 0.1064(3) 0.057(2) Uani 1 1 d
F83 F -0.0383(6) 0.2385(6) 0.4513(3) 0.0504(18) Uani 1 1 d
F82 F 0.0987(7) 0.2572(7) 0.4693(3) 0.063(2) Uani 1 1 d
F81 F 0.1208(7) 0.1043(5) 0.4516(3) 0.0563(19) Uani 1 1 d
F43 F 0.0041(6) -0.1020(5) 0.3857(3) 0.058(2) Uani 1 1 d
O81 O 0.0544(6) 0.3365(5) 0.3383(4) 0.0398(19) Uani 1 1 d
F31 F -0.2710(7) 0.3876(6) 0.4225(3) 0.059(2) Uani 1 1 d
F13 F -0.1266(8) 0.0618(8) 0.0166(4) 0.094(3) Uani 1 1 d
O102 O 0.2260(6) 0.3609(6) 0.2218(3) 0.0410(19) Uani 1 1 d
S11 S -0.0976(2) 0.5504(2) 0.14480(12) 0.0323(6) Uani 1 1 d
S14 S 0.1152(3) -0.2880(2) 0.22111(13) 0.0373(7) Uani 1 1 d
F22 F -0.4743(7) 0.5628(6) 0.0588(3) 0.068(2) Uani 1 1 d
O113 O -0.0755(7) 0.4720(6) 0.0962(3) 0.0384(18) Uani 1 1 d
F21 F -0.3426(9) 0.4180(6) 0.0244(3) 0.083(3) Uani 1 1 d
O142 O 0.1241(8) -0.2600(6) 0.2801(4) 0.052(2) Uani 1 1 d
F23 F -0.3064(8) 0.5411(8) 0.0400(4) 0.085(3) Uani 1 1 d
C3 C -0.3419(10) 0.3655(8) 0.4062(5) 0.035(3) Uani 1 1 d
O112 O -0.0151(7) 0.5061(6) 0.1835(4) 0.048(2) Uani 1 1 d
O143 O 0.0222(9) -0.1985(6) 0.1927(4) 0.055(2) Uani 1 1 d
H143 H -0.069(12) -0.173(10) 0.226(6) 0.066 Uiso 1 1 d
O52 O -0.3275(7) -0.0266(5) 0.3435(4) 0.048(2) Uani 1 1 d
O12 O -0.1893(8) -0.0257(6) 0.1471(5) 0.067(3) Uani 1 1 d
F12 F -0.2990(8) 0.0866(7) 0.0363(4) 0.076(2) Uani 1 1 d
F71 F 0.2483(7) -0.1000(6) 0.4662(3) 0.070(3) Uani 1 1 d
F52 F -0.5427(7) 0.0504(7) 0.4415(3) 0.065(2) Uani 1 1 d
F11 F -0.2623(9) 0.2141(8) 0.0392(4) 0.082(3) Uani 1 1 d
O51 O -0.4944(8) 0.0871(7) 0.2998(4) 0.052(2) Uani 1 1 d
F51 F -0.4248(9) 0.0968(8) 0.4546(3) 0.087(3) Uani 1 1 d
F141 F 0.2375(9) -0.3205(7) 0.1045(4) 0.088(3) Uani 1 1 d
C6 C 0.4874(9) -0.0582(9) 0.0824(5) 0.035(3) Uani 1 1 d
O111 O -0.2125(7) 0.5998(7) 0.1730(4) 0.057(2) Uani 1 1 d
C7 C 0.3179(9) -0.1784(8) 0.4293(4) 0.031(2) Uani 1 1 d
C8 C 0.0725(10) 0.2043(9) 0.4365(5) 0.040(3) Uani 1 1 d
O141 O 0.1093(8) -0.3829(6) 0.2180(4) 0.055(2) Uani 1 1 d
C10 C 0.3782(9) 0.3227(8) 0.1146(5) 0.034(3) Uani 1 1 d
C4 C -0.0695(9) -0.0033(7) 0.3753(4) 0.028(2) Uani 1 1 d
F142 F 0.2377(11) -0.2000(9) 0.1526(5) 0.123(5) Uani 1 1 d
F143 F 0.3278(8) -0.3696(11) 0.1803(6) 0.122(4) Uani 1 1 d
C9 C 0.1130(10) 0.1200(8) 0.0783(5) 0.035(3) Uani 1 1 d
F111 F -0.1295(11) 0.6823(7) 0.0469(5) 0.106(4) Uani 1 1 d
C2 C -0.3716(10) 0.4937(9) 0.0609(5) 0.038(3) Uani 1 1 d
F113 F 0.0380(11) 0.6067(11) 0.0589(6) 0.138(5) Uani 1 1 d
C1 C -0.2314(12) 0.1192(12) 0.0527(6) 0.053(3) Uani 1 1 d
F53 F -0.5655(10) 0.2087(7) 0.4196(5) 0.122(5) Uani 1 1 d
Na1 Na 0.6072(3) -0.3409(3) 0.24412(16) 0.0269(8) Uani 1 1 d
F132 F -0.6856(8) 0.5367(10) 0.3281(6) 0.121(4) Uani 1 1 d
F131 F -0.6740(10) 0.4031(8) 0.3890(7) 0.143(6) Uani 1 1 d
C5 C -0.4896(11) 0.1084(10) 0.4182(6) 0.047(3) Uani 1 1 d
C11 C -0.070(2) 0.6503(13) 0.0900(8) 0.087(6) Uani 1 1 d
F133 F -0.6716(14) 0.5242(13) 0.4303(9) 0.171(7) Uani 1 1 d
C14 C 0.2368(13) -0.2931(13) 0.1595(7) 0.063(4) Uani 1 1 d
O133 O -0.8932(8) 0.6746(6) 0.4046(4) 0.059(3) Uani 1 1 d
O132 O -0.9014(11) 0.5308(8) 0.3642(5) 0.078(3) Uani 1 1 d
O131 O -0.8927(9) 0.5333(8) 0.4775(4) 0.076(3) Uani 1 1 d
F112 F -0.0909(13) 0.7275(8) 0.1260(6) 0.137(5) Uani 1 1 d
Na2 Na 0.0582(3) 0.4857(3) 0.27577(18) 0.0311(9) Uani 1 1 d
O121 O -0.1309(7) 0.6028(6) 0.3185(4) 0.048(2) Uani 1 1 d
S12 S -0.2246(2) 0.70186(19) 0.33141(12) 0.0304(6) Uani 1 1 d
O123 O -0.1796(6) 0.7837(5) 0.3209(4) 0.0392(18) Uani 1 1 d
F121 F -0.3160(8) 0.6336(7) 0.4369(4) 0.078(3) Uani 1 1 d
C12 C -0.2787(12) 0.7042(10) 0.4188(6) 0.050(3) Uani 1 1 d
F123 F -0.3609(7) 0.7977(6) 0.4350(3) 0.071(3) Uani 1 1 d
F122 F -0.1987(8) 0.6815(7) 0.4498(4) 0.079(3) Uani 1 1 d
O122 O -0.3197(7) 0.7349(6) 0.3039(4) 0.0436(19) Uani 1 1 d
C13 C -0.7184(18) 0.5020(13) 0.3865(10) 0.115(10) Uani 1 1 d
S13 S -0.8654(3) 0.5583(2) 0.41223(14) 0.0479(8) Uani 1 1 d

loop_
_atom_site_aniso_label
_atom_site_aniso_U_11
_atom_site_aniso_U_22
_atom_site_aniso_U_33
_atom_site_aniso_U_23
_atom_site_aniso_U_13
_atom_site_aniso_U_12
Mo1 0.0154(4) 0.0172(4) 0.0199(4) 0.0015(3) -0.0038(3) -0.0084(3)
Mo3 0.0165(4) 0.0166(4) 0.0237(4) 0.0014(3) -0.0036(3) -0.0092(3)
Mo2 0.0171(5) 0.0193(4) 0.0229(4) 0.0040(3) -0.0051(3) -0.0105(3)
Mo4 0.0160(4) 0.0187(4) 0.0215(4) 0.0002(3) -0.0035(3) -0.0088(3)
S3 0.0292(15) 0.0199(11) 0.0216(10) -0.0013(9) -0.0044(9) -0.0096(10)
S6 0.0197(13) 0.0220(11) 0.0205(10) 0.0016(9) 0.0003(9) -0.0048(10)
S2 0.0259(14) 0.0223(11) 0.0241(11) 0.0059(9) -0.0086(9) -0.0132(10)
S8 0.0258(15) 0.0219(12) 0.0300(12) -0.0062(9) 0.0000(10) -0.0116(10)
O82 0.025(4) 0.033(4) 0.030(3) -0.008(3) -0.005(3) -0.019(3)
O32 0.017(4) 0.024(3) 0.028(3) -0.007(3) 0.001(3) -0.012(3)
O62 0.017(4) 0.033(4) 0.025(3) 0.005(3) -0.005(3) -0.012(3)
O63 0.020(4) 0.023(3) 0.028(3) -0.006(3) -0.005(3) -0.008(3)
O22 0.024(4) 0.023(3) 0.033(3) 0.010(3) -0.014(3) -0.016(3)
O33 0.021(4) 0.021(3) 0.032(3) -0.001(3) -0.002(3) -0.012(3)
O21 0.040(5) 0.027(4) 0.042(4) -0.005(3) -0.012(3) -0.017(3)
O83 0.016(4) 0.021(3) 0.030(3) -0.005(3) -0.003(3) -0.008(3)
S4 0.0171(13) 0.0198(11) 0.0257(11) 0.0012(8) -0.0061(9) -0.0097(9)
S5 0.0234(14) 0.0252(12) 0.0280(11) 0.0058(9) -0.0075(10) -0.0172(10)
O23 0.019(4) 0.028(3) 0.031(3) 0.008(3) -0.005(3) -0.013(3)
O73 0.025(4) 0.027(3) 0.031(3) 0.004(3) -0.014(3) -0.016(3)
O42 0.022(4) 0.037(4) 0.043(4) -0.007(3) -0.008(3) -0.021(3)
O72 0.028(4) 0.026(3) 0.026(3) 0.006(3) -0.003(3) -0.018(3)
O103 0.029(4) 0.027(3) 0.032(3) 0.005(3) -0.011(3) -0.022(3)
O93 0.018(4) 0.022(3) 0.031(3) 0.010(3) -0.010(3) -0.006(3)
O31 0.050(5) 0.018(3) 0.030(3) -0.001(3) -0.006(3) -0.017(3)
O53 0.034(4) 0.030(4) 0.035(3) 0.012(3) -0.012(3) -0.030(3)
F61 0.073(6) 0.068(5) 0.031(3) 0.001(3) -0.011(3) -0.031(4)
F62 0.025(4) 0.085(5) 0.046(4) 0.016(3) 0.007(3) -0.017(4)
O43 0.028(4) 0.022(3) 0.029(3) 0.002(3) -0.004(3) -0.007(3)
S7 0.0223(14) 0.0232(11) 0.0204(10) 0.0054(9) -0.0041(9) -0.0127(10)
S9 0.0189(13) 0.0221(11) 0.0218(10) 0.0029(8) -0.0053(9) -0.0083(9)
S10 0.0187(13) 0.0189(11) 0.0342(12) 0.0088(9) -0.0067(10) -0.0097(10)
O61 0.023(4) 0.018(3) 0.032(3) 0.003(3) -0.005(3) 0.005(3)
O41 0.014(4) 0.030(3) 0.029(3) -0.006(3) -0.001(3) -0.014(3)
S1 0.0286(17) 0.0427(16) 0.0533(16) -0.0251(13) -0.0039(13) -0.0132(13)
F41 0.041(4) 0.079(5) 0.034(3) 0.002(3) 0.001(3) -0.039(4)
F33 0.066(5) 0.059(4) 0.021(3) 0.001(3) 0.008(3) -0.005(4)
F32 0.076(5) 0.029(3) 0.034(3) 0.011(3) -0.009(3) -0.017(3)
F72 0.089(6) 0.070(5) 0.053(4) 0.023(3) -0.021(4) -0.068(5)
F42 0.075(5) 0.064(4) 0.031(3) 0.004(3) -0.017(3) -0.051(4)
O13 0.022(4) 0.022(3) 0.037(3) -0.007(3) -0.006(3) -0.011(3)
F73 0.054(5) 0.091(6) 0.046(4) 0.036(4) -0.027(3) -0.035(4)
O11 0.016(4) 0.034(4) 0.035(3) -0.009(3) -0.002(3) -0.011(3)
O92 0.029(4) 0.036(4) 0.040(4) 0.011(3) -0.015(3) -0.019(3)
O101 0.012(4) 0.034(4) 0.033(3) -0.005(3) -0.008(3) -0.011(3)
F102 0.062(5) 0.080(5) 0.044(4) 0.024(3) -0.030(3) -0.048(4)
O71 0.034(4) 0.026(4) 0.030(3) 0.000(3) 0.003(3) -0.013(3)
F92 0.052(5) 0.071(5) 0.041(3) -0.002(3) -0.022(3) -0.032(4)
F63 0.055(5) 0.044(4) 0.045(4) 0.024(3) -0.009(3) -0.015(3)
F101 0.039(4) 0.071(5) 0.033(3) 0.005(3) 0.002(3) -0.024(4)
F93 0.037(4) 0.066(5) 0.039(3) -0.024(3) 0.010(3) -0.016(3)
F91 0.069(5) 0.036(4) 0.052(4) -0.006(3) -0.005(3) -0.035(4)
F103 0.082(6) 0.038(4) 0.061(4) 0.021(3) -0.018(4) -0.039(4)
F83 0.041(5) 0.070(5) 0.043(3) -0.014(3) 0.005(3) -0.031(4)
F82 0.070(6) 0.091(6) 0.044(4) -0.028(4) 0.002(4) -0.048(5)
F81 0.068(5) 0.053(4) 0.040(3) 0.011(3) -0.009(3) -0.025(4)
F43 0.067(5) 0.036(4) 0.042(3) 0.015(3) -0.013(3) -0.002(3)
O81 0.037(5) 0.020(4) 0.057(4) -0.003(3) 0.003(4) -0.015(3)
F31 0.081(6) 0.068(5) 0.046(4) 0.010(3) -0.034(4) -0.040(5)
F13 0.060(6) 0.129(8) 0.072(5) -0.052(5) 0.008(4) -0.023(6)
O102 0.018(4) 0.038(4) 0.053(4) 0.007(3) -0.005(3) -0.004(3)
S11 0.0286(16) 0.0333(14) 0.0326(12) -0.0006(10) -0.0053(11) -0.0124(12)
S14 0.0394(18) 0.0266(13) 0.0471(15) -0.0024(11) -0.0046(12) -0.0177(12)
F22 0.052(5) 0.082(6) 0.052(4) 0.022(4) -0.024(4) -0.014(4)
O113 0.037(5) 0.037(4) 0.047(4) -0.005(3) -0.020(3) -0.014(4)
F21 0.138(9) 0.067(5) 0.036(4) -0.007(4) -0.035(4) -0.028(5)
O142 0.075(7) 0.041(5) 0.043(4) -0.001(3) -0.016(4) -0.026(5)
F23 0.092(7) 0.132(8) 0.070(5) 0.071(5) -0.041(5) -0.090(6)
C3 0.038(7) 0.037(6) 0.029(5) 0.001(4) -0.011(5) -0.015(5)
O112 0.044(6) 0.053(5) 0.045(4) -0.007(4) -0.028(4) -0.010(4)
O143 0.069(7) 0.044(5) 0.053(5) -0.002(4) -0.028(5) -0.019(5)
O52 0.037(5) 0.021(4) 0.070(5) 0.002(3) -0.006(4) -0.003(3)
O12 0.041(6) 0.021(4) 0.137(9) -0.024(5) -0.038(6) 0.003(4)
F12 0.074(7) 0.089(6) 0.074(5) -0.029(4) -0.029(4) -0.030(5)
F71 0.102(7) 0.053(4) 0.024(3) -0.002(3) 0.011(4) -0.021(4)
F52 0.064(5) 0.101(6) 0.046(4) 0.022(4) -0.005(4) -0.060(5)
F11 0.099(8) 0.095(7) 0.057(5) -0.008(5) -0.014(5) -0.046(6)
O51 0.059(6) 0.077(6) 0.066(5) 0.040(4) -0.049(4) -0.061(5)
F51 0.136(9) 0.152(9) 0.032(4) -0.001(4) -0.008(4) -0.117(8)
F141 0.116(8) 0.095(7) 0.052(5) -0.022(4) 0.025(5) -0.064(6)
C6 0.026(7) 0.046(7) 0.027(5) 0.004(5) -0.003(4) -0.013(5)
O111 0.029(5) 0.073(6) 0.059(5) -0.019(4) 0.007(4) -0.018(4)
C7 0.040(7) 0.030(5) 0.024(5) 0.011(4) -0.008(4) -0.020(5)
C8 0.038(8) 0.047(7) 0.043(6) -0.007(5) -0.009(5) -0.024(6)
O141 0.086(7) 0.032(4) 0.065(5) 0.007(4) -0.015(5) -0.045(5)
C10 0.030(7) 0.030(5) 0.047(6) 0.011(5) -0.008(5) -0.020(5)
C4 0.029(6) 0.027(5) 0.031(5) -0.001(4) -0.006(4) -0.015(5)
F142 0.148(11) 0.118(8) 0.144(9) -0.041(7) 0.042(8) -0.122(9)
F143 0.028(6) 0.180(12) 0.144(9) -0.042(8) -0.010(6) -0.026(7)
C9 0.037(7) 0.041(6) 0.030(5) -0.002(4) -0.004(5) -0.022(5)
F111 0.200(13) 0.073(6) 0.081(6) 0.046(5) -0.074(7) -0.081(7)
C2 0.041(8) 0.052(7) 0.025(5) 0.010(5) -0.010(5) -0.027(6)
F113 0.126(11) 0.167(12) 0.132(9) 0.026(8) 0.028(8) -0.110(10)
C1 0.050(9) 0.069(10) 0.036(6) -0.011(6) -0.009(6) -0.019(7)
F53 0.139(10) 0.044(5) 0.092(7) -0.009(5) 0.055(6) -0.002(6)
Na1 0.027(2) 0.0223(18) 0.0303(18) -0.0013(15) -0.0087(16) -0.0081(16)
F132 0.051(6) 0.135(10) 0.130(9) 0.033(7) -0.009(6) -0.018(6)
F131 0.085(8) 0.060(7) 0.214(13) 0.036(7) -0.017(8) 0.008(6)
C5 0.053(9) 0.049(7) 0.043(6) 0.004(5) -0.002(6) -0.033(7)
C11 0.15(2) 0.063(10) 0.070(10) 0.012(8) -0.015(12) -0.076(12)
F133 0.146(15) 0.174(15) 0.246(18) 0.074(13) -0.154(14) -0.081(12)
C14 0.047(10) 0.085(11) 0.070(9) -0.023(8) 0.003(7) -0.042(9)
O133 0.074(7) 0.025(4) 0.056(5) -0.004(4) -0.011(4) -0.003(4)
O132 0.128(11) 0.062(6) 0.081(7) 0.020(5) -0.058(7) -0.062(7)
O131 0.092(8) 0.069(6) 0.048(5) 0.020(5) -0.012(5) -0.027(6)
F112 0.219(15) 0.054(6) 0.194(12) 0.012(7) -0.107(11) -0.080(8)
Na2 0.028(2) 0.025(2) 0.045(2) -0.0018(16) -0.0110(18) -0.0142(17)
O121 0.031(5) 0.029(4) 0.067(5) -0.011(4) 0.002(4) -0.001(3)
S12 0.0268(15) 0.0282(13) 0.0355(13) -0.0070(10) -0.0056(11) -0.0104(11)
O123 0.026(4) 0.027(4) 0.065(5) -0.001(3) -0.007(4) -0.014(3)
F121 0.102(7) 0.072(5) 0.062(5) 0.014(4) 0.001(4) -0.055(5)
C12 0.059(9) 0.041(7) 0.047(7) -0.001(5) -0.006(6) -0.022(7)
F123 0.086(6) 0.052(5) 0.048(4) -0.021(3) 0.018(4) -0.018(4)
F122 0.095(8) 0.093(6) 0.061(5) 0.002(4) -0.043(5) -0.038(6)
O122 0.046(6) 0.044(5) 0.049(4) -0.005(3) -0.021(4) -0.020(4)
C13 0.093(16) 0.054(10) 0.098(13) 0.023(9) 0.030(12) 0.019(10)
S13 0.049(2) 0.0421(17) 0.0482(16) 0.0036(13) -0.0136(14) -0.0167(15)

loop_
_atom_type_symbol
_atom_type_description
_atom_type_scat_dispersion_real
_atom_type_scat_dispersion_imag
_atom_type_scat_source
Mo Mo -1.6832 0.6857 'International Tables Vol C Tables 4.2.6.8 and 6.1.1.4'
S S 0.1246 0.1234 'International Tables Vol C Tables 4.2.6.8 and 6.1.1.4'
Na Na 0.0362 0.0249 'International Tables Vol C Tables 4.2.6.8 and 6.1.1.4'
F F 0.0171 0.0103 'International Tables Vol C Tables 4.2.6.8 and 6.1.1.4'
O O 0.0106 0.0060 'International Tables Vol C Tables 4.2.6.8 and 6.1.1.4'
C C 0.0033 0.0016 'International Tables Vol C Tables 4.2.6.8 and 6.1.1.4'
H H 0.0000 0.0000 'International Tables Vol C Tables 4.2.6.8 and 6.1.1.4'

loop_
_geom_angle_atom_site_label_1
_geom_angle_atom_site_label_2
_geom_angle_atom_site_label_3
_geom_angle
_geom_angle_site_symmetry_1
_geom_angle_site_symmetry_3
Mo2 Mo1 O93 99.76(18) . .
Mo2 Mo1 O63 93.87(18) . .
O93 Mo1 O63 87.1(2) . .
Mo2 Mo1 O83 93.48(17) . .
O93 Mo1 O83 91.3(2) . .
O63 Mo1 O83 172.6(3) . .
Mo2 Mo1 O72 92.98(18) . .
O93 Mo1 O72 167.0(3) . .
O63 Mo1 O72 89.4(2) . .
O83 Mo1 O72 90.6(2) . .
Mo4 Mo3 O53 98.84(19) . .
Mo4 Mo3 O13 93.42(18) . .
O53 Mo3 O13 89.6(2) . .
Mo4 Mo3 O33 93.06(18) . .
O53 Mo3 O33 87.4(2) . .
O13 Mo3 O33 173.2(2) . .
Mo4 Mo3 O22 93.38(17) . .
O53 Mo3 O22 167.7(3) . .
O13 Mo3 O22 90.9(2) . .
O33 Mo3 O22 90.7(2) . .
O103 Mo2 Mo1 102.52(18) . .
O103 Mo2 O82 91.0(2) . .
Mo1 Mo2 O82 94.05(18) . .
O103 Mo2 O62 87.1(2) . .
Mo1 Mo2 O62 93.28(18) . .
O82 Mo2 O62 172.7(3) . .
O103 Mo2 O73 162.9(3) . .
Mo1 Mo2 O73 94.07(17) . .
O82 Mo2 O73 91.8(2) . .
O62 Mo2 O73 88.0(2) . .
O103 Mo2 O51 81.0(2) . 1_655
Mo1 Mo2 O51 176.48(17) . 1_655
O82 Mo2 O51 86.4(3) . 1_655
O62 Mo2 O51 86.3(3) . 1_655
O73 Mo2 O51 82.4(2) . 1_655
O43 Mo4 Mo3 102.58(19) . .
O43 Mo4 O11 90.8(3) . .
Mo3 Mo4 O11 93.67(18) . .
O43 Mo4 O32 85.8(2) . .
Mo3 Mo4 O32 93.95(17) . .
O11 Mo4 O32 172.2(3) . .
O43 Mo4 O23 163.3(3) . .
Mo3 Mo4 O23 93.65(18) . .
O11 Mo4 O23 92.0(2) . .
O32 Mo4 O23 89.3(2) . .
O43 Mo4 O91 81.2(2) . .
Mo3 Mo4 O91 175.50(15) . .
O11 Mo4 O91 83.8(2) . .
O32 Mo4 O91 88.7(2) . .
O23 Mo4 O91 82.7(2) . .
O31 S3 O32 115.6(4) . .
O31 S3 O33 116.7(4) . .
O32 S3 O33 109.4(4) . .
O31 S3 C3 105.4(4) . .
O32 S3 C3 103.7(5) . .
O33 S3 C3 104.5(4) . .
O61 S6 O62 114.5(4) . .
O61 S6 O63 116.4(4) . .
O62 S6 O63 110.3(4) . .
O61 S6 C6 105.8(4) . .
O62 S6 C6 104.9(5) . .
O63 S6 C6 103.6(4) . .
O21 S2 O22 115.1(4) . .
O21 S2 O23 115.7(4) . .
O22 S2 O23 109.2(4) . .
O21 S2 C2 106.2(5) . .
O22 S2 C2 104.5(5) . .
O23 S2 C2 105.1(5) . .
O81 S8 O82 117.2(4) . .
O81 S8 O83 115.9(5) . .
O82 S8 O83 109.7(4) . .
O81 S8 C8 104.9(5) . .
O82 S8 C8 102.8(5) . .
O83 S8 C8 104.3(4) . .
S8 O82 Mo2 120.3(4) . .
S3 O32 Mo4 122.0(4) . .
S6 O62 Mo2 121.6(4) . .
S6 O63 Mo1 121.0(4) . .
S2 O22 Mo3 114.3(4) . .
S3 O33 Mo3 121.5(4) . .
S2 O21 Na1 160.6(5) . 1_465
S8 O83 Mo1 120.9(4) . .
O41 S4 O42 115.6(4) . .
O41 S4 O43 113.9(4) . .
O42 S4 O43 112.0(4) . .
O41 S4 C4 108.0(4) . .
O42 S4 C4 105.5(4) . .
O43 S4 C4 100.3(4) . .
O51 S5 O52 118.3(6) . .
O51 S5 O53 112.4(4) . .
O52 S5 O53 111.5(5) . .
O51 S5 C5 107.6(6) . .
O52 S5 C5 101.9(5) . .
O53 S5 C5 103.3(5) . .
S2 O23 Mo4 115.0(3) . .
S7 O73 Mo2 114.4(4) . .
S7 O72 Mo1 114.9(3) . .
S10 O103 Mo2 134.0(4) . .
S9 O93 Mo1 138.0(4) . .
S3 O31 Na1 131.5(4) . 1_465
S5 O53 Mo3 134.9(4) . .
S4 O43 Mo4 136.5(4) . .
O71 S7 O72 116.6(4) . .
O71 S7 O73 115.5(4) . .
O72 S7 O73 109.1(4) . .
O71 S7 C7 105.1(4) . .
O72 S7 C7 104.6(4) . .
O73 S7 C7 104.6(4) . .
O91 S9 O92 116.5(4) . .
O91 S9 O93 113.1(4) . .
O92 S9 O93 112.6(4) . .
O91 S9 C9 105.7(4) . .
O92 S9 C9 104.4(4) . .
O93 S9 C9 102.8(5) . .
O101 S10 O102 117.1(5) . .
O101 S10 O103 112.3(4) . .
O102 S10 O103 113.3(4) . .
O101 S10 C10 107.2(4) . .
O102 S10 C10 105.3(5) . .
O103 S10 C10 99.6(4) . .
S6 O61 Na1 133.6(4) . .
O11 S1 O12 115.8(5) . .
O11 S1 O13 109.6(4) . .
O12 S1 O13 114.4(5) . .
O11 S1 C1 103.6(6) . .
O12 S1 C1 108.4(7) . .
O13 S1 C1 103.6(5) . .
S1 O13 Mo3 120.5(4) . .
S1 O11 Mo4 122.0(4) . .
S7 O71 Na1 158.3(4) . .
S9 O91 Mo4 158.5(4) . .
S8 O81 Na2 144.1(4) . .
S10 O102 Na2 162.3(6) . .
O111 S11 O112 121.3(5) . .
O111 S11 O113 110.0(5) . .
O112 S11 O113 110.2(5) . .
O111 S11 C11 105.1(8) . .
O112 S11 C11 107.7(8) . .
O113 S11 C11 100.3(6) . .
O141 S14 O142 120.1(5) . .
O141 S14 O143 109.4(6) . .
O142 S14 O143 111.7(5) . .
O141 S14 C14 106.5(6) . .
O142 S14 C14 107.3(6) . .
O143 S14 C14 99.6(7) . .
F31 C3 F32 109.4(9) . .
F31 C3 F33 109.4(9) . .
F32 C3 F33 108.2(9) . .
F31 C3 S3 109.9(7) . .
F32 C3 S3 110.6(7) . .
F33 C3 S3 109.2(8) . .
S11 O112 Na2 156.1(5) . .
S5 O51 Mo2 159.2(4) . 1_455
F61 C6 F62 110.9(9) . .
F61 C6 F63 109.9(9) . .
F62 C6 F63 108.9(9) . .
F61 C6 S6 109.3(7) . .
F62 C6 S6 108.4(7) . .
F63 C6 S6 109.4(7) . .
S11 O111 Na1 165.8(6) . 1_465
F71 C7 F72 110.3(9) . .
F71 C7 F73 109.3(9) . .
F72 C7 F73 108.4(9) . .
F71 C7 S7 111.2(6) . .
F72 C7 S7 108.9(7) . .
F73 C7 S7 108.7(7) . .
F81 C8 F82 110.2(10) . .
F81 C8 F83 109.3(9) . .
F82 C8 F83 108.8(9) . .
F81 C8 S8 110.5(7) . .
F82 C8 S8 109.0(8) . .
F83 C8 S8 109.0(8) . .
S14 O141 Na2 146.8(5) . 1_545
F101 C10 F102 110.4(9) . .
F101 C10 F103 108.8(8) . .
F102 C10 F103 106.9(9) . .
F101 C10 S10 112.2(8) . .
F102 C10 S10 110.1(7) . .
F103 C10 S10 108.3(7) . .
F41 C4 F42 109.3(8) . .
F41 C4 F43 108.8(8) . .
F42 C4 F43 107.7(9) . .
F41 C4 S4 110.9(7) . .
F42 C4 S4 111.0(6) . .
F43 C4 S4 109.1(6) . .
F91 C9 F92 110.7(9) . .
F91 C9 F93 109.1(9) . .
F92 C9 F93 107.5(8) . .
F91 C9 S9 110.7(7) . .
F92 C9 S9 109.0(7) . .
F93 C9 S9 109.7(8) . .
F21 C2 F22 109.1(10) . .
F21 C2 F23 110.5(10) . .
F22 C2 F23 107.5(10) . .
F21 C2 S2 111.5(8) . .
F22 C2 S2 110.4(7) . .
F23 C2 S2 107.7(8) . .
F11 C1 F12 110.2(12) . .
F11 C1 F13 110.3(12) . .
F12 C1 F13 105.5(11) . .
F11 C1 S1 112.9(9) . .
F12 C1 S1 109.4(9) . .
F13 C1 S1 108.4(10) . .
O61 Na1 O21 84.9(3) . 1_645
O61 Na1 O111 89.8(3) . 1_645
O21 Na1 O111 78.1(3) 1_645 1_645
O61 Na1 O31 151.5(3) . 1_645
O21 Na1 O31 80.9(2) 1_645 1_645
O111 Na1 O31 111.1(3) 1_645 1_645
O61 Na1 O71 80.2(2) . .
O21 Na1 O71 117.4(3) 1_645 .
O111 Na1 O71 160.3(3) 1_645 .
O31 Na1 O71 84.6(2) 1_645 .
O61 Na1 O122 107.2(3) . 1_645
O21 Na1 O122 159.4(3) 1_645 1_645
O111 Na1 O122 85.1(3) 1_645 1_645
O31 Na1 O122 94.1(3) 1_645 1_645
O71 Na1 O122 81.7(3) . 1_645
F51 C5 F52 109.1(10) . .
F51 C5 F53 107.9(12) . .
F52 C5 F53 108.2(12) . .
F51 C5 S5 112.2(9) . .
F52 C5 S5 110.5(9) . .
F53 C5 S5 108.8(8) . .
F111 C11 F112 111.8(17) . .
F111 C11 F113 107.3(15) . .
F112 C11 F113 110.9(18) . .
F111 C11 S11 111.3(13) . .
F112 C11 S11 107.2(11) . .
F113 C11 S11 108.3(13) . .
F141 C14 F142 109.6(13) . .
F141 C14 F143 107.3(13) . .
F142 C14 F143 112.6(14) . .
F141 C14 S14 111.8(10) . .
F142 C14 S14 109.9(10) . .
F143 C14 S14 105.6(10) . .
S13 O132 Na2 173.0(8) . 1_455
O102 Na2 O132 105.8(4) . 1_655
O102 Na2 O112 88.3(3) . .
O132 Na2 O112 159.5(4) 1_655 .
O102 Na2 O121 168.4(4) . .
O132 Na2 O121 85.4(4) 1_655 .
O112 Na2 O121 81.6(3) . .
O102 Na2 O81 82.0(3) . .
O132 Na2 O81 87.4(3) 1_655 .
O112 Na2 O81 109.6(3) . .
O121 Na2 O81 96.0(3) . .
O102 Na2 O141 88.4(3) . 1_565
O132 Na2 O141 84.6(3) 1_655 1_565
O112 Na2 O141 81.0(3) . 1_565
O121 Na2 O141 95.6(3) . 1_565
O81 Na2 O141 165.3(4) . 1_565
S12 O121 Na2 155.9(5) . .
O121 S12 O122 121.8(5) . .
O121 S12 O123 107.2(5) . .
O122 S12 O123 112.2(5) . .
O121 S12 C12 106.4(5) . .
O122 S12 C12 105.2(6) . .
O123 S12 C12 102.0(5) . .
F121 C12 F122 107.1(11) . .
F121 C12 F123 109.4(11) . .
F122 C12 F123 109.6(11) . .
F121 C12 S12 110.2(9) . .
F122 C12 S12 110.7(9) . .
F123 C12 S12 109.7(8) . .
S12 O122 Na1 138.0(5) . 1_465
F131 C13 F132 110.5(16) . .
F131 C13 F133 102.2(18) . .
F132 C13 F133 109(2) . .
F131 C13 S13 112.6(18) . .
F132 C13 S13 112.4(14) . .
F133 C13 S13 110.0(14) . .
O131 S13 O132 122.6(7) . .
O131 S13 O133 108.9(6) . .
O132 S13 O133 109.7(5) . .
O131 S13 C13 108.8(8) . .
O132 S13 C13 104.1(11) . .
O133 S13 C13 100.4(8) . .

loop_
_geom_bond_atom_site_label_1
_geom_bond_atom_site_label_2
_geom_bond_distance
_geom_bond_site_symmetry_2
Mo1 Mo2 2.1337(12) .
Mo1 O93 2.140(6) .
Mo1 O63 2.146(6) .
Mo1 O83 2.151(6) .
Mo1 O72 2.182(6) .
Mo3 Mo4 2.1362(12) .
Mo3 O53 2.142(6) .
Mo3 O13 2.146(6) .
Mo3 O33 2.155(6) .
Mo3 O22 2.181(6) .
Mo2 O103 2.121(6) .
Mo2 O82 2.156(6) .
Mo2 O62 2.158(6) .
Mo2 O73 2.174(6) .
Mo2 O51 2.451(7) 1_655
Mo4 O43 2.133(6) .
Mo4 O11 2.137(6) .
Mo4 O32 2.140(6) .
Mo4 O23 2.158(6) .
Mo4 O91 2.496(7) .
S3 O31 1.417(6) .
S3 O32 1.460(6) .
S3 O33 1.479(7) .
S3 C3 1.835(10) .
S6 O61 1.399(6) .
S6 O62 1.451(7) .
S6 O63 1.476(7) .
S6 C6 1.842(10) .
S2 O21 1.418(7) .
S2 O22 1.471(6) .
S2 O23 1.477(7) .
S2 C2 1.840(10) .
S8 O81 1.413(7) .
S8 O82 1.477(7) .
S8 O83 1.478(6) .
S8 C8 1.846(11) .
O21 Na1 2.379(7) 1_465
S4 O41 1.437(6) .
S4 O42 1.448(7) .
S4 O43 1.473(7) .
S4 C4 1.828(9) .
S5 O51 1.420(8) .
S5 O52 1.430(8) .
S5 O53 1.464(6) .
S5 C5 1.801(12) .
O73 S7 1.478(6) .
O72 S7 1.470(7) .
O103 S10 1.480(6) .
O93 S9 1.467(7) .
O31 Na1 2.409(7) 1_465
F61 C6 1.298(13) .
F62 C6 1.328(12) .
S7 O71 1.421(7) .
S7 C7 1.844(9) .
S9 O91 1.448(7) .
S9 O92 1.450(7) .
S9 C9 1.826(10) .
S10 O101 1.413(7) .
S10 O102 1.418(7) .
S10 C10 1.837(10) .
O61 Na1 2.341(7) .
S1 O11 1.446(7) .
S1 O12 1.462(8) .
S1 O13 1.492(7) .
S1 C1 1.792(12) .
F41 C4 1.286(11) .
F33 C3 1.324(12) .
F32 C3 1.313(12) .
F72 C7 1.309(12) .
F42 C4 1.310(11) .
F73 C7 1.320(13) .
F102 C10 1.322(13) .
O71 Na1 2.416(7) .
F92 C9 1.327(13) .
F63 C6 1.329(12) .
F101 C10 1.277(12) .
F93 C9 1.331(12) .
F91 C9 1.305(12) .
F103 C10 1.352(11) .
F83 C8 1.327(13) .
F82 C8 1.311(13) .
F81 C8 1.305(13) .
F43 C4 1.336(11) .
O81 Na2 2.368(7) .
F31 C3 1.285(13) .
F13 C1 1.365(15) .
O102 Na2 2.296(8) .
S11 O111 1.399(8) .
S11 O112 1.427(8) .
S11 O113 1.513(7) .
S11 C11 1.833(14) .
S14 O141 1.411(7) .
S14 O142 1.425(8) .
S14 O143 1.520(9) .
S14 C14 1.820(13) .
F22 C2 1.305(14) .
F21 C2 1.277(13) .
F23 C2 1.314(13) .
O112 Na2 2.355(8) .
F12 C1 1.347(16) .
F71 C7 1.297(12) .
F52 C5 1.313(13) .
F11 C1 1.239(16) .
O51 Mo2 2.451(7) 1_455
F51 C5 1.264(15) .
F141 C14 1.285(16) .
O111 Na1 2.380(8) 1_465
O141 Na2 2.382(8) 1_545
F142 C14 1.327(17) .
F143 C14 1.36(2) .
F111 C11 1.28(2) .
F113 C11 1.34(2) .
F53 C5 1.331(15) .
Na1 O21 2.379(7) 1_645
Na1 O111 2.380(8) 1_645
Na1 O31 2.409(7) 1_645
Na1 O122 2.421(8) 1_645
F132 C13 1.321(18) .
F131 C13 1.26(2) .
C11 F112 1.317(18) .
F133 C13 1.40(3) .
O133 S13 1.524(8) .
O132 S13 1.415(10) .
O132 Na2 2.345(10) 1_455
O131 S13 1.388(9) .
Na2 O132 2.345(10) 1_655
Na2 O121 2.368(8) .
Na2 O141 2.382(8) 1_565
O121 S12 1.414(7) .
S12 O122 1.419(9) .
S12 O123 1.526(7) .
S12 C12 1.821(12) .
F121 C12 1.303(14) .
C12 F122 1.315(16) .
C12 F123 1.317(14) .
O122 Na1 2.421(8) 1_465
C13 S13 1.76(2) .

loop_
_geom_torsion_atom_site_label_1
_geom_torsion_atom_site_label_2
_geom_torsion_atom_site_label_3
_geom_torsion_atom_site_label_4
_geom_torsion
_geom_torsion_site_symmetry_1
_geom_torsion_site_symmetry_4
O93 Mo1 Mo2 O103 -0.5(2) . .
O63 Mo1 Mo2 O103 87.2(2) . .
O83 Mo1 Mo2 O103 -92.4(2) . .
O72 Mo1 Mo2 O103 176.8(2) . .
O93 Mo1 Mo2 O82 91.4(2) . .
O63 Mo1 Mo2 O82 179.1(2) . .
O83 Mo1 Mo2 O82 -0.5(2) . .
O72 Mo1 Mo2 O82 -91.3(2) . .
O93 Mo1 Mo2 O62 -88.3(2) . .
O63 Mo1 Mo2 O62 -0.6(2) . .
O83 Mo1 Mo2 O62 179.8(2) . .
O72 Mo1 Mo2 O62 89.0(2) . .
O93 Mo1 Mo2 O73 -176.5(2) . .
O63 Mo1 Mo2 O73 -88.8(2) . .
O83 Mo1 Mo2 O73 91.6(2) . .
O72 Mo1 Mo2 O73 0.8(2) . .
O93 Mo1 Mo2 O51 -171(4) . 1_655
O63 Mo1 Mo2 O51 -84(4) . 1_655
O83 Mo1 Mo2 O51 97(4) . 1_655
O72 Mo1 Mo2 O51 6(4) . 1_655
O53 Mo3 Mo4 O43 -2.5(2) . .
O13 Mo3 Mo4 O43 -92.6(2) . .
O33 Mo3 Mo4 O43 85.3(2) . .
O22 Mo3 Mo4 O43 176.3(2) . .
O53 Mo3 Mo4 O11 89.2(3) . .
O13 Mo3 Mo4 O11 -1.0(2) . .
O33 Mo3 Mo4 O11 177.0(2) . .
O22 Mo3 Mo4 O11 -92.1(2) . .
O53 Mo3 Mo4 O32 -89.1(2) . .
O13 Mo3 Mo4 O32 -179.2(2) . .
O33 Mo3 Mo4 O32 -1.3(2) . .
O22 Mo3 Mo4 O32 89.6(2) . .
O53 Mo3 Mo4 O23 -178.6(2) . .
O13 Mo3 Mo4 O23 91.3(2) . .
O33 Mo3 Mo4 O23 -90.8(2) . .
O22 Mo3 Mo4 O23 0.1(2) . .
O53 Mo3 Mo4 O91 145(2) . .
O13 Mo3 Mo4 O91 55(2) . .
O33 Mo3 Mo4 O91 -127(2) . .
O22 Mo3 Mo4 O91 -36(2) . .
O81 S8 O82 Mo2 -122.0(5) . .
O83 S8 O82 Mo2 13.0(5) . .
C8 S8 O82 Mo2 123.5(5) . .
O103 Mo2 O82 S8 95.6(4) . .
Mo1 Mo2 O82 S8 -7.0(4) . .
O62 Mo2 O82 S8 170.5(16) . .
O73 Mo2 O82 S8 -101.2(4) . .
O51 Mo2 O82 S8 176.5(4) 1_655 .
O31 S3 O32 Mo4 -134.1(4) . .
O33 S3 O32 Mo4 0.1(5) . .
C3 S3 O32 Mo4 111.1(5) . .
O43 Mo4 O32 S3 -101.3(4) . .
Mo3 Mo4 O32 S3 1.1(4) . .
O11 Mo4 O32 S3 -165.8(15) . .
O23 Mo4 O32 S3 94.7(4) . .
O91 Mo4 O32 S3 177.4(4) . .
O61 S6 O62 Mo2 -134.4(4) . .
O63 S6 O62 Mo2 -0.8(5) . .
C6 S6 O62 Mo2 110.2(5) . .
O103 Mo2 O62 S6 -101.4(4) . .
Mo1 Mo2 O62 S6 1.0(4) . .
O82 Mo2 O62 S6 -176.6(16) . .
O73 Mo2 O62 S6 94.9(4) . .
O51 Mo2 O62 S6 177.5(4) 1_655 .
O61 S6 O63 Mo1 132.8(4) . .
O62 S6 O63 Mo1 0.2(5) . .
C6 S6 O63 Mo1 -111.6(5) . .
Mo2 Mo1 O63 S6 0.4(4) . .
O93 Mo1 O63 S6 100.0(4) . .
O83 Mo1 O63 S6 177.5(15) . .
O72 Mo1 O63 S6 -92.5(4) . .
O21 S2 O22 Mo3 -91.8(5) . .
O23 S2 O22 Mo3 40.2(5) . .
C2 S2 O22 Mo3 152.2(5) . .
Mo4 Mo3 O22 S2 -22.2(4) . .
O53 Mo3 O22 S2 151.8(10) . .
O13 Mo3 O22 S2 -115.7(4) . .
O33 Mo3 O22 S2 70.9(4) . .
O31 S3 O33 Mo3 132.2(4) . .
O32 S3 O33 Mo3 -1.4(5) . .
C3 S3 O33 Mo3 -111.9(5) . .
Mo4 Mo3 O33 S3 1.9(4) . .
O53 Mo3 O33 S3 100.7(4) . .
O13 Mo3 O33 S3 164.3(19) . .
O22 Mo3 O33 S3 -91.5(4) . .
O22 S2 O21 Na1 127.9(13) . 1_465
O23 S2 O21 Na1 -0.9(15) . 1_465
C2 S2 O21 Na1 -117.0(13) . 1_465
O81 S8 O83 Mo1 122.0(4) . .
O82 S8 O83 Mo1 -13.7(5) . .
C8 S8 O83 Mo1 -123.2(5) . .
Mo2 Mo1 O83 S8 8.3(4) . .
O93 Mo1 O83 S8 -91.6(4) . .
O63 Mo1 O83 S8 -168.8(16) . .
O72 Mo1 O83 S8 101.3(4) . .
O21 S2 O23 Mo4 91.3(5) . .
O22 S2 O23 Mo4 -40.4(5) . .
C2 S2 O23 Mo4 -152.0(5) . .
O43 Mo4 O23 S2 -144.8(7) . .
Mo3 Mo4 O23 S2 21.9(4) . .
O11 Mo4 O23 S2 115.8(4) . .
O32 Mo4 O23 S2 -72.0(4) . .
O91 Mo4 O23 S2 -160.7(4) . .
O103 Mo2 O73 S7 -145.5(7) . .
Mo1 Mo2 O73 S7 21.1(4) . .
O82 Mo2 O73 S7 115.3(4) . .
O62 Mo2 O73 S7 -72.0(4) . .
O51 Mo2 O73 S7 -158.6(5) 1_655 .
Mo2 Mo1 O72 S7 -23.1(4) . .
O93 Mo1 O72 S7 145.0(9) . .
O63 Mo1 O72 S7 70.7(4) . .
O83 Mo1 O72 S7 -116.7(4) . .
Mo1 Mo2 O103 S10 112.6(5) . .
O82 Mo2 O103 S10 18.2(6) . .
O62 Mo2 O103 S10 -154.7(6) . .
O73 Mo2 O103 S10 -81.2(10) . .
O51 Mo2 O103 S10 -68.0(6) 1_655 .
Mo2 Mo1 O93 S9 -155.3(6) . .
O63 Mo1 O93 S9 111.3(6) . .
O83 Mo1 O93 S9 -61.5(6) . .
O72 Mo1 O93 S9 36.7(14) . .
O32 S3 O31 Na1 43.8(7) . 1_465
O33 S3 O31 Na1 -87.0(6) . 1_465
C3 S3 O31 Na1 157.7(6) . 1_465
O51 S5 O53 Mo3 -9.1(8) . .
O52 S5 O53 Mo3 126.5(6) . .
C5 S5 O53 Mo3 -124.8(7) . .
Mo4 Mo3 O53 S5 -139.8(6) . .
O13 Mo3 O53 S5 -46.4(6) . .
O33 Mo3 O53 S5 127.5(6) . .
O22 Mo3 O53 S5 46.2(15) . .
O41 S4 O43 Mo4 70.2(7) . .
O42 S4 O43 Mo4 -63.3(7) . .
C4 S4 O43 Mo4 -174.7(6) . .
Mo3 Mo4 O43 S4 110.3(6) . .
O11 Mo4 O43 S4 16.3(6) . .
O32 Mo4 O43 S4 -156.6(6) . .
O23 Mo4 O43 S4 -83.2(11) . .
O91 Mo4 O43 S4 -67.3(6) . .
Mo1 O72 S7 O71 -92.2(4) . .
Mo1 O72 S7 O73 40.9(4) . .
Mo1 O72 S7 C7 152.3(4) . .
Mo2 O73 S7 O71 93.8(5) . .
Mo2 O73 S7 O72 -39.9(5) . .
Mo2 O73 S7 C7 -151.3(4) . .
Mo1 O93 S9 O91 23.5(7) . .
Mo1 O93 S9 O92 158.2(5) . .
Mo1 O93 S9 C9 -90.0(6) . .
Mo2 O103 S10 O101 68.6(6) . .
Mo2 O103 S10 O102 -66.9(7) . .
Mo2 O103 S10 C10 -178.2(6) . .
O62 S6 O61 Na1 40.5(7) . .
O63 S6 O61 Na1 -90.2(7) . .
C6 S6 O61 Na1 155.4(6) . .
O11 S1 O13 Mo3 -9.4(6) . .
O12 S1 O13 Mo3 122.6(5) . .
C1 S1 O13 Mo3 -119.5(6) . .
Mo4 Mo3 O13 S1 6.2(4) . .
O53 Mo3 O13 S1 -92.6(4) . .
O33 Mo3 O13 S1 -156.2(19) . .
O22 Mo3 O13 S1 99.7(4) . .
O12 S1 O11 Mo4 -122.8(6) . .
O13 S1 O11 Mo4 8.5(6) . .
C1 S1 O11 Mo4 118.6(6) . .
O43 Mo4 O11 S1 98.6(5) . .
Mo3 Mo4 O11 S1 -4.1(5) . .
O32 Mo4 O11 S1 162.8(15) . .
O23 Mo4 O11 S1 -97.9(5) . .
O91 Mo4 O11 S1 179.6(5) . .
O72 S7 O71 Na1 121.2(12) . .
O73 S7 O71 Na1 -8.9(14) . .
C7 S7 O71 Na1 -123.6(12) . .
O92 S9 O91 Mo4 84.4(11) . .
O93 S9 O91 Mo4 -142.8(10) . .
C9 S9 O91 Mo4 -31.0(12) . .
O43 Mo4 O91 S9 127.2(11) . .
Mo3 Mo4 O91 S9 -21(3) . .
O11 Mo4 O91 S9 35.5(11) . .
O32 Mo4 O91 S9 -146.8(11) . .
O23 Mo4 O91 S9 -57.3(11) . .
O82 S8 O81 Na2 33.4(10) . .
O83 S8 O81 Na2 -98.9(9) . .
C8 S8 O81 Na2 146.7(8) . .
O101 S10 O102 Na2 -4.1(17) . .
O103 S10 O102 Na2 129.1(15) . .
C10 S10 O102 Na2 -123.1(15) . .
O31 S3 C3 F31 -59.4(9) . .
O32 S3 C3 F31 62.4(8) . .
O33 S3 C3 F31 177.1(7) . .
O31 S3 C3 F32 179.6(8) . .
O32 S3 C3 F32 -58.5(9) . .
O33 S3 C3 F32 56.1(9) . .
O31 S3 C3 F33 60.6(9) . .
O32 S3 C3 F33 -177.5(7) . .
O33 S3 C3 F33 -62.9(8) . .
O111 S11 O112 Na2 -24.6(17) . .
O113 S11 O112 Na2 -155.2(13) . .
C11 S11 O112 Na2 96.4(15) . .
O52 S5 O51 Mo2 64.9(19) . 1_455
O53 S5 O51 Mo2 -162.8(16) . 1_455
C5 S5 O51 Mo2 -49.8(19) . 1_455
O61 S6 C6 F61 64.0(9) . .
O62 S6 C6 F61 -174.6(7) . .
O63 S6 C6 F61 -59.0(8) . .
O61 S6 C6 F62 -57.0(9) . .
O62 S6 C6 F62 64.3(9) . .
O63 S6 C6 F62 180.0(7) . .
O61 S6 C6 F63 -175.6(8) . .
O62 S6 C6 F63 -54.2(9) . .
O63 S6 C6 F63 61.4(9) . .
O112 S11 O111 Na1 -20(3) . 1_465
O113 S11 O111 Na1 110(3) . 1_465
C11 S11 O111 Na1 -142(3) . 1_465
O71 S7 C7 F71 176.2(8) . .
O72 S7 C7 F71 -60.5(9) . .
O73 S7 C7 F71 54.1(9) . .
O71 S7 C7 F72 -62.1(9) . .
O72 S7 C7 F72 61.3(8) . .
O73 S7 C7 F72 175.9(7) . .
O71 S7 C7 F73 55.8(8) . .
O72 S7 C7 F73 179.2(7) . .
O73 S7 C7 F73 -66.2(8) . .
O81 S8 C8 F81 176.2(8) . .
O82 S8 C8 F81 -60.6(9) . .
O83 S8 C8 F81 53.9(9) . .
O81 S8 C8 F82 -62.5(10) . .
O82 S8 C8 F82 60.6(9) . .
O83 S8 C8 F82 175.1(8) . .
O81 S8 C8 F83 56.1(8) . .
O82 S8 C8 F83 179.2(7) . .
O83 S8 C8 F83 -66.2(8) . .
O142 S14 O141 Na2 26.3(14) . 1_545
O143 S14 O141 Na2 -104.8(11) . 1_545
C14 S14 O141 Na2 148.4(11) . 1_545
O101 S10 C10 F101 55.3(9) . .
O102 S10 C10 F101 -179.3(8) . .
O103 S10 C10 F101 -61.7(8) . .
O101 S10 C10 F102 178.7(7) . .
O102 S10 C10 F102 -55.9(8) . .
O103 S10 C10 F102 61.6(8) . .
O101 S10 C10 F103 -64.8(8) . .
O102 S10 C10 F103 60.6(9) . .
O103 S10 C10 F103 178.2(7) . .
O41 S4 C4 F41 -178.7(6) . .
O42 S4 C4 F41 -54.5(8) . .
O43 S4 C4 F41 61.9(7) . .
O41 S4 C4 F42 59.6(8) . .
O42 S4 C4 F42 -176.2(7) . .
O43 S4 C4 F42 -59.8(8) . .
O41 S4 C4 F43 -58.9(8) . .
O42 S4 C4 F43 65.3(8) . .
O43 S4 C4 F43 -178.3(7) . .
O91 S9 C9 F91 -60.3(9) . .
O92 S9 C9 F91 176.3(7) . .
O93 S9 C9 F91 58.5(8) . .
O91 S9 C9 F92 61.7(7) . .
O92 S9 C9 F92 -61.7(8) . .
O93 S9 C9 F92 -179.4(6) . .
O91 S9 C9 F93 179.2(7) . .
O92 S9 C9 F93 55.8(8) . .
O93 S9 C9 F93 -61.9(8) . .
O21 S2 C2 F21 -179.1(9) . .
O22 S2 C2 F21 -57.0(10) . .
O23 S2 C2 F21 57.9(10) . .
O21 S2 C2 F22 -57.6(9) . .
O22 S2 C2 F22 64.5(9) . .
O23 S2 C2 F22 179.4(8) . .
O21 S2 C2 F23 59.6(10) . .
O22 S2 C2 F23 -178.4(8) . .
O23 S2 C2 F23 -63.5(9) . .
O11 S1 C1 F11 -55.7(12) . .
O12 S1 C1 F11 -179.3(10) . .
O13 S1 C1 F11 58.8(12) . .
O11 S1 C1 F12 -178.8(9) . .
O12 S1 C1 F12 57.7(11) . .
O13 S1 C1 F12 -64.3(10) . .
O11 S1 C1 F13 66.8(11) . .
O12 S1 C1 F13 -56.8(12) . .
O13 S1 C1 F13 -178.8(9) . .
S6 O61 Na1 O21 151.6(6) . 1_645
S6 O61 Na1 O111 -130.3(7) . 1_645
S6 O61 Na1 O31 91.3(8) . 1_645
S6 O61 Na1 O71 32.6(6) . .
S6 O61 Na1 O122 -45.4(7) . 1_645
S7 O71 Na1 O61 -70.0(12) . .
S7 O71 Na1 O21 -149.1(12) . 1_645
S7 O71 Na1 O111 -9.4(19) . 1_645
S7 O71 Na1 O31 134.1(12) . 1_645
S7 O71 Na1 O122 39.2(12) . 1_645
O51 S5 C5 F51 177.5(8) . .
O52 S5 C5 F51 52.3(10) . .
O53 S5 C5 F51 -63.4(10) . .
O51 S5 C5 F52 55.4(11) . .
O52 S5 C5 F52 -69.8(11) . .
O53 S5 C5 F52 174.5(9) . .
O51 S5 C5 F53 -63.3(11) . .
O52 S5 C5 F53 171.6(10) . .
O53 S5 C5 F53 55.8(11) . .
O111 S11 C11 F111 -59.4(15) . .
O112 S11 C11 F111 170.0(12) . .
O113 S11 C11 F111 54.7(15) . .
O111 S11 C11 F112 63.2(17) . .
O112 S11 C11 F112 -67.4(17) . .
O113 S11 C11 F112 177.3(15) . .
O111 S11 C11 F113 -177.1(12) . .
O112 S11 C11 F113 52.3(14) . .
O113 S11 C11 F113 -62.9(14) . .
O141 S14 C14 F141 48.5(14) . .
O142 S14 C14 F141 178.3(11) . .
O143 S14 C14 F141 -65.2(12) . .
O141 S14 C14 F142 170.4(12) . .
O142 S14 C14 F142 -59.8(14) . .
O143 S14 C14 F142 56.7(13) . .
O141 S14 C14 F143 -67.9(11) . .
O142 S14 C14 F143 61.9(11) . .
O143 S14 C14 F143 178.4(10) . .
S10 O102 Na2 O132 -10.4(16) . 1_655
S10 O102 Na2 O112 154.6(15) . .
S10 O102 Na2 O121 -175.9(13) . .
S10 O102 Na2 O81 -95.3(15) . .
S10 O102 Na2 O141 73.5(16) . 1_565
S11 O112 Na2 O102 -177.2(14) . .
S11 O112 Na2 O132 -43(2) . 1_655
S11 O112 Na2 O121 8.6(14) . .
S11 O112 Na2 O81 102.0(14) . .
S11 O112 Na2 O141 -88.5(14) . 1_565
S8 O81 Na2 O102 7.1(9) . .
S8 O81 Na2 O132 -99.3(9) . 1_655
S8 O81 Na2 O112 92.4(9) . .
S8 O81 Na2 O121 175.6(9) . .
S8 O81 Na2 O141 -42.4(18) . 1_565
O102 Na2 O121 S12 -116.5(18) . .
O132 Na2 O121 S12 77.5(14) 1_655 .
O112 Na2 O121 S12 -86.6(14) . .
O81 Na2 O121 S12 164.3(14) . .
O141 Na2 O121 S12 -6.6(15) 1_565 .
Na2 O121 S12 O122 113.3(14) . .
Na2 O121 S12 O123 -17.8(16) . .
Na2 O121 S12 C12 -126.4(14) . .
O121 S12 C12 F121 -64.5(11) . .
O122 S12 C12 F121 66.0(11) . .
O123 S12 C12 F121 -176.7(10) . .
O121 S12 C12 F122 53.8(10) . .
O122 S12 C12 F122 -175.8(8) . .
O123 S12 C12 F122 -58.5(9) . .
O121 S12 C12 F123 174.9(9) . .
O122 S12 C12 F123 -54.6(11) . .
O123 S12 C12 F123 62.7(11) . .
O121 S12 O122 Na1 10.6(9) . 1_465
O123 S12 O122 Na1 139.6(6) . 1_465
C12 S12 O122 Na1 -110.2(7) . 1_465
Na2 O132 S13 O131 -154(5) 1_455 .
Na2 O132 S13 O133 76(6) 1_455 .
Na2 O132 S13 C13 -30(6) 1_455 .
F131 C13 S13 O131 65(2) . .
F132 C13 S13 O131 -169.3(16) . .
F133 C13 S13 O131 -48.1(15) . .
F131 C13 S13 O132 -67.0(19) . .
F132 C13 S13 O132 58.5(19) . .
F133 C13 S13 O132 179.7(12) . .
F131 C13 S13 O133 179.4(17) . .
F132 C13 S13 O133 -55(2) . .
F133 C13 S13 O133 66.2(13) . .
